data_7062741
loop_
_publ_author_name
'Watari, Ryo'
'Kayaki, Yoshihito'

_publ_section_title
;
 Synthesis, structures, and properties of manganese(i) complexes featuring
 tridentate amidine-toting protic amine ligands
;
_journal_issue 40
_journal_name_full 'New Journal of Chemistry'
_journal_page_first 18610
_journal_page_last 18617
_journal_paper_doi 10.1039/D3NJ02927A
_journal_volume 47
_journal_year 2023
_chemical_absolute_configuration 'CHOOSE rm ad rmad syn or unk'
_chemical_formula_moiety 'C15 H23 Mn N5 O3, Br'
_chemical_formula_sum 'C15 H23 Br Mn N5 O3'
_chemical_formula_weight 456.22
_space_group_crystal_system orthorhombic
_space_group_IT_number 36
_space_group_name_Hall 'C 2c -2'
_space_group_name_H-M_alt 'C m c 21'
_atom_sites_solution_hydrogens geom
_atom_sites_solution_primary direct
_atom_sites_solution_secondary difmap
_audit_update_record
;
2023-09-20 deposited with the CCDC.	2023-09-21 downloaded from the CCDC.
;
_cell_angle_alpha 90.0000
_cell_angle_beta 90.0000
_cell_angle_gamma 90.0000
_cell_formula_units_Z 4
_cell_length_a 16.301(3)
_cell_length_b 14.358(2)
_cell_length_c 7.9184(11)
_cell_measurement_reflns_used 3323
_cell_measurement_temperature 93
_cell_measurement_theta_max 27.49
_cell_measurement_theta_min 3.19
_cell_volume 1853.3(5)
_computing_cell_refinement CrystalClear
_computing_data_collection 'CrystalClear (Rigaku Inc., 2008)'
_computing_data_reduction CrystalClear
_computing_molecular_graphics 'CrystalStructure 4.3'
_computing_publication_material 'CrystalStructure 4.3 (Rigaku, 2018)'
_computing_structure_refinement 'SHELXL Version 2014/7 (Sheldrick, 2008)'
_computing_structure_solution 'SIR92 (Altomare, et al., 1994)'
_diffrn_ambient_temperature 93
_diffrn_detector_area_resol_mean 7.111
_diffrn_measured_fraction_theta_full 0.994
_diffrn_measured_fraction_theta_max 0.995
_diffrn_measurement_device_type 'Rigaku Saturn724'
_diffrn_measurement_method \w
_diffrn_radiation_type 'Mo K\a'
_diffrn_radiation_wavelength 0.71075
_diffrn_reflns_av_R_equivalents 0.0700
_diffrn_reflns_av_unetI/netI 0.0984
_diffrn_reflns_Laue_measured_fraction_full 0.994
_diffrn_reflns_Laue_measured_fraction_max 0.995
_diffrn_reflns_limit_h_max 21
_diffrn_reflns_limit_h_min -21
_diffrn_reflns_limit_k_max 18
_diffrn_reflns_limit_k_min -16
_diffrn_reflns_limit_l_max 10
_diffrn_reflns_limit_l_min -10
_diffrn_reflns_number 7474
_diffrn_reflns_point_group_measured_fraction_full 0.996
_diffrn_reflns_point_group_measured_fraction_max 0.994
_diffrn_reflns_theta_full 25.242
_diffrn_reflns_theta_max 27.449
_diffrn_reflns_theta_min 3.193
_diffrn_standards_number 0
_exptl_absorpt_coefficient_mu 2.899
_exptl_absorpt_correction_T_max 0.865
_exptl_absorpt_correction_T_min 0.599
_exptl_absorpt_correction_type multi-scan
_exptl_absorpt_process_details 'REQAB (Rigaku, 1998)'
_exptl_crystal_colour yellow
_exptl_crystal_density_diffrn 1.635
_exptl_crystal_density_method 'not measured'
_exptl_crystal_description prism
_exptl_crystal_F_000 928.00
_exptl_crystal_size_max 0.290
_exptl_crystal_size_mid 0.060
_exptl_crystal_size_min 0.050
_refine_diff_density_max 1.67
_refine_diff_density_min -0.53
_refine_ls_abs_structure_details
;
 Flack x determined using 734 quotients [(I+)-(I-)]/[(I+)+(I-)]
 (Parsons, Flack and Wagner, Acta Cryst. B69 (2013) 249-259).
;
_refine_ls_abs_structure_Flack -0.006(10)
_refine_ls_extinction_method none
_refine_ls_goodness_of_fit_ref 0.982
_refine_ls_hydrogen_treatment constr
_refine_ls_number_parameters 122
_refine_ls_number_reflns 2181
_refine_ls_number_restraints 1
_refine_ls_R_factor_all 0.0447
_refine_ls_R_factor_gt 0.0419
_refine_ls_shift/su_max 0.000
_refine_ls_structure_factor_coef Fsqd
_refine_ls_weighting_details 'w = 1/[\s^2^(Fo^2^)+(0.0364P)^2^] where P=(Fo^2^+2Fc^2^)/3'
_refine_ls_weighting_scheme calc
_refine_ls_wR_factor_gt 0.0996
_refine_ls_wR_factor_ref 0.1000
_reflns_Friedel_coverage 0.859
_reflns_Friedel_fraction_full 0.999
_reflns_Friedel_fraction_max 0.993
_reflns_number_gt 1864
_reflns_number_total 2181
_reflns_threshold_expression F^2^>2.0\s(F^2^)
_cod_data_source_file d3nj02927a2.cif
_cod_data_source_block C15H23N5O3BrMn
_cod_depositor_comments 'Adding full bibliography for 7062740--7062742.cif.'
_cod_database_code 7062741

loop_
_space_group_symop_id
_space_group_symop_operation_xyz
1 +X,+Y,+Z
2 -X,+Y,+Z
3 -X,-Y,1/2+Z
4 +X,-Y,1/2+Z
5 1/2+X,1/2+Y,+Z
6 1/2-X,1/2+Y,+Z
7 1/2-X,1/2-Y,1/2+Z
8 1/2+X,1/2-Y,1/2+Z

loop_
_atom_site_label
_atom_site_type_symbol
_atom_site_fract_x
_atom_site_fract_y
_atom_site_fract_z
_atom_site_U_iso_or_equiv
_atom_site_adp_type
_atom_site_occupancy
_atom_site_site_symmetry_order
_atom_site_calc_flag
_atom_site_refinement_flags_posn
_atom_site_refinement_flags_adp
_atom_site_refinement_flags_occupancy
_atom_site_disorder_assembly
_atom_site_disorder_group
Br1 Br 1.0000 0.61776(6) 0.94806(11) 0.0196(3) Uani 1 2 d S T P . .
Mn1 Mn 1.0000 0.81794(10) 0.37502(18) 0.0127(3) Uani 1 2 d S T P . .
O1 O 1.0000 1.0186(4) 0.4469(11) 0.0255(15) Uani 1 2 d S T P . .
O2 O 0.8737(3) 0.8564(4) 0.1180(6) 0.0258(13) Uani 1 1 d . . . . .
N1 N 1.0000 0.6758(5) 0.3472(10) 0.0134(17) Uani 1 2 d S T P . .
H1 H 1.0000 0.6619 0.2234 0.016 Uiso 1 2 calc R U P . .
N2 N 0.9134(3) 0.7830(4) 0.5525(6) 0.0133(12) Uani 1 1 d . . . . .
N3 N 0.8298(4) 0.6618(4) 0.6555(7) 0.0170(13) Uani 1 1 d . . . . .
C1 C 0.9244(4) 0.6350(4) 0.4203(9) 0.0148(16) Uani 1 1 d . . . . .
H2 H 0.9374 0.5737 0.4710 0.018 Uiso 1 1 calc R U . . .
H3 H 0.8836 0.6250 0.3295 0.018 Uiso 1 1 calc R U . . .
C2 C 0.8886(4) 0.6976(5) 0.5527(8) 0.0126(14) Uani 1 1 d . . . . .
C3 C 0.8805(4) 0.8487(5) 0.6770(10) 0.0193(16) Uani 1 1 d . . . . .
H4 H 0.8759 0.9111 0.6245 0.023 Uiso 1 1 calc R U . . .
H5 H 0.9192 0.8535 0.7729 0.023 Uiso 1 1 calc R U . . .
C4 C 0.7969(4) 0.8193(5) 0.7429(9) 0.0186(16) Uani 1 1 d . . . . .
H6 H 0.7814 0.8588 0.8403 0.022 Uiso 1 1 calc R U . . .
H7 H 0.7551 0.8275 0.6534 0.022 Uiso 1 1 calc R U . . .
C5 C 0.8002(4) 0.7187(5) 0.7965(8) 0.0199(16) Uani 1 1 d . . . . .
H8 H 0.8374 0.7118 0.8944 0.024 Uiso 1 1 calc R U . . .
H9 H 0.7448 0.6976 0.8308 0.024 Uiso 1 1 calc R U . . .
C6 C 0.8169(5) 0.5624(5) 0.6710(9) 0.0238(17) Uani 1 1 d . . . . .
H10 H 0.8613 0.5350 0.7381 0.036 Uiso 1 1 calc R U . . .
H11 H 0.8164 0.5340 0.5584 0.036 Uiso 1 1 calc R U . . .
H12 H 0.7642 0.5507 0.7269 0.036 Uiso 1 1 calc R U . . .
C7 C 1.0000 0.9412(6) 0.4177(11) 0.011(2) Uani 1 2 d S T P . .
C8 C 0.9229(4) 0.8384(5) 0.2171(9) 0.0149(15) Uani 1 1 d . . . . .

loop_
_atom_site_aniso_label
_atom_site_aniso_U_11
_atom_site_aniso_U_22
_atom_site_aniso_U_33
_atom_site_aniso_U_23
_atom_site_aniso_U_13
_atom_site_aniso_U_12
Br1 0.0224(5) 0.0201(5) 0.0163(5) -0.0024(5) 0.000 0.000
Mn1 0.0154(7) 0.0125(7) 0.0102(7) 0.0004(6) 0.000 0.000
O1 0.033(4) 0.019(4) 0.025(3) 0.004(4) 0.000 0.000
O2 0.021(3) 0.039(3) 0.018(3) 0.005(2) -0.002(2) 0.001(3)
N1 0.015(4) 0.014(4) 0.012(4) -0.003(3) 0.000 0.000
N2 0.014(3) 0.016(3) 0.010(3) -0.003(2) 0.003(2) 0.000(2)
N3 0.022(3) 0.016(3) 0.013(3) 0.003(3) 0.001(3) 0.000(3)
C1 0.014(3) 0.015(3) 0.016(4) -0.001(3) -0.002(3) -0.001(2)
C2 0.012(3) 0.016(3) 0.009(3) 0.004(3) -0.006(3) 0.001(3)
C3 0.025(4) 0.018(4) 0.015(4) 0.001(3) 0.005(3) 0.000(3)
C4 0.021(4) 0.024(4) 0.010(3) -0.006(3) -0.003(3) 0.003(3)
C5 0.017(4) 0.033(4) 0.010(3) 0.001(3) 0.003(3) -0.004(3)
C6 0.024(4) 0.021(4) 0.027(4) 0.005(3) 0.002(3) -0.006(3)
C7 0.008(4) 0.017(5) 0.009(6) 0.006(4) 0.000 0.000
C8 0.016(3) 0.020(4) 0.009(3) -0.002(3) 0.007(3) -0.004(3)

loop_
_atom_type_symbol
_atom_type_description
_atom_type_scat_dispersion_real
_atom_type_scat_dispersion_imag
_atom_type_scat_source
C C 0.0033 0.0016
;
International Tables for Crystallography
(Vol. C, Tables 4.2.6.8 and 6.1.1.4)
;
H H 0.0000 0.0000
;
International Tables for Crystallography
(Vol. C, Table 6.1.1.4)
;
Br Br -0.2901 2.4595
;
International Tables for Crystallography
(Vol. C, Tables 4.2.6.8 and 6.1.1.4)
;
Mn Mn 0.3368 0.7283
;
International Tables for Crystallography
(Vol. C, Tables 4.2.6.8 and 6.1.1.4)
;
N N 0.0061 0.0033
;
International Tables for Crystallography
(Vol. C, Tables 4.2.6.8 and 6.1.1.4)
;
O O 0.0106 0.0060
;
International Tables for Crystallography
(Vol. C, Tables 4.2.6.8 and 6.1.1.4)
;

loop_
_geom_angle_atom_site_label_1
_geom_angle_atom_site_label_2
_geom_angle_atom_site_label_3
_geom_angle
_geom_angle_site_symmetry_1
_geom_angle_site_symmetry_3
_geom_angle_publ_flag
C8 Mn1 C8 88.8(4) 2_755 . ?
C8 Mn1 C7 88.3(3) 2_755 . ?
C8 Mn1 C7 88.3(3) . . ?
C8 Mn1 N1 95.0(3) 2_755 . ?
C8 Mn1 N1 95.0(3) . . ?
C7 Mn1 N1 175.4(4) . . ?
C8 Mn1 N2 92.0(2) 2_755 2_755 ?
C8 Mn1 N2 175.3(3) . 2_755 ?
C7 Mn1 N2 96.4(3) . 2_755 ?
N1 Mn1 N2 80.3(2) . 2_755 ?
C8 Mn1 N2 175.3(3) 2_755 . ?
C8 Mn1 N2 92.0(2) . . ?
C7 Mn1 N2 96.4(3) . . ?
N1 Mn1 N2 80.3(2) . . ?
N2 Mn1 N2 86.8(3) 2_755 . ?
C1 N1 C1 112.5(7) . 2_755 ?
C1 N1 Mn1 110.6(4) . . ?
C1 N1 Mn1 110.6(4) 2_755 . ?
C1 N1 H1 107.7 . . ?
C1 N1 H1 107.7 2_755 . ?
Mn1 N1 H1 107.7 . . ?
C2 N2 C3 119.7(6) . . ?
C2 N2 Mn1 116.6(4) . . ?
C3 N2 Mn1 123.7(5) . . ?
C2 N3 C6 121.7(6) . . ?
C2 N3 C5 118.6(6) . . ?
C6 N3 C5 116.0(5) . . ?
N1 C1 C2 111.1(5) . . ?
N1 C1 H2 109.4 . . ?
C2 C1 H2 109.4 . . ?
N1 C1 H3 109.4 . . ?
C2 C1 H3 109.4 . . ?
H2 C1 H3 108.0 . . ?
N2 C2 N3 125.5(6) . . ?
N2 C2 C1 116.5(6) . . ?
N3 C2 C1 117.8(6) . . ?
N2 C3 C4 112.4(6) . . ?
N2 C3 H4 109.1 . . ?
C4 C3 H4 109.1 . . ?
N2 C3 H5 109.1 . . ?
C4 C3 H5 109.1 . . ?
H4 C3 H5 107.9 . . ?
C5 C4 C3 109.4(5) . . ?
C5 C4 H6 109.8 . . ?
C3 C4 H6 109.8 . . ?
C5 C4 H7 109.8 . . ?
C3 C4 H7 109.8 . . ?
H6 C4 H7 108.3 . . ?
N3 C5 C4 109.4(5) . . ?
N3 C5 H8 109.8 . . ?
C4 C5 H8 109.8 . . ?
N3 C5 H9 109.8 . . ?
C4 C5 H9 109.8 . . ?
H8 C5 H9 108.2 . . ?
N3 C6 H10 109.5 . . ?
N3 C6 H11 109.5 . . ?
H10 C6 H11 109.5 . . ?
N3 C6 H12 109.5 . . ?
H10 C6 H12 109.5 . . ?
H11 C6 H12 109.5 . . ?
O1 C7 Mn1 179.1(9) . . ?
O2 C8 Mn1 176.4(7) . . ?

loop_
_geom_bond_atom_site_label_1
_geom_bond_atom_site_label_2
_geom_bond_distance
_geom_bond_site_symmetry_2
_geom_bond_publ_flag
Mn1 C8 1.797(7) 2_755 ?
Mn1 C8 1.797(7) . ?
Mn1 C7 1.802(9) . ?
Mn1 N1 2.052(7) . ?
Mn1 N2 2.054(5) 2_755 ?
Mn1 N2 2.054(5) . ?
O1 C7 1.135(10) . ?
O2 C8 1.151(8) . ?
N1 C1 1.482(7) . ?
N1 C1 1.483(7) 2_755 ?
N1 H1 1.0000 . ?
N2 C2 1.291(8) . ?
N2 C3 1.466(9) . ?
N3 C2 1.359(8) . ?
N3 C6 1.449(9) . ?
N3 C5 1.464(8) . ?
C1 C2 1.500(9) . ?
C1 H2 0.9900 . ?
C1 H3 0.9900 . ?
C3 C4 1.519(9) . ?
C3 H4 0.9900 . ?
C3 H5 0.9900 . ?
C4 C5 1.507(9) . ?
C4 H6 0.9900 . ?
C4 H7 0.9900 . ?
C5 H8 0.9900 . ?
C5 H9 0.9900 . ?
C6 H10 0.9800 . ?
C6 H11 0.9800 . ?
C6 H12 0.9800 . ?

loop_
_geom_hbond_atom_site_label_D
_geom_hbond_atom_site_label_H
_geom_hbond_atom_site_label_A
_geom_hbond_site_symmetry_D
_geom_hbond_site_symmetry_H
_geom_hbond_site_symmetry_A
_geom_hbond_distance_DA
_geom_hbond_distance_DH
_geom_hbond_distance_HA
_geom_hbond_angle_DHA
_geom_hbond_publ_flag
N1 H1 Br1 . . 1_554 3.269(8) 1.000 2.271 175.3 no

loop_
_geom_torsion_atom_site_label_1
_geom_torsion_atom_site_label_2
_geom_torsion_atom_site_label_3
_geom_torsion_atom_site_label_4
_geom_torsion
_geom_torsion_site_symmetry_1
_geom_torsion_site_symmetry_2
_geom_torsion_site_symmetry_3
_geom_torsion_site_symmetry_4
_geom_torsion_publ_flag
C1 N1 C1 C2 100.0(7) 2_755 . . . ?
Mn1 N1 C1 C2 -24.1(7) . . . . ?
C3 N2 C2 N3 3.5(9) . . . . ?
Mn1 N2 C2 N3 -177.4(5) . . . . ?
C3 N2 C2 C1 179.3(6) . . . . ?
Mn1 N2 C2 C1 -1.6(7) . . . . ?
C6 N3 C2 N2 -167.7(6) . . . . ?
C5 N3 C2 N2 -10.4(9) . . . . ?
C6 N3 C2 C1 16.6(9) . . . . ?
C5 N3 C2 C1 173.8(6) . . . . ?
N1 C1 C2 N2 17.3(8) . . . . ?
N1 C1 C2 N3 -166.5(5) . . . . ?
C2 N2 C3 C4 -24.0(8) . . . . ?
Mn1 N2 C3 C4 157.0(4) . . . . ?
N2 C3 C4 C5 49.5(8) . . . . ?
C2 N3 C5 C4 36.6(8) . . . . ?
C6 N3 C5 C4 -164.9(5) . . . . ?
C3 C4 C5 N3 -54.8(7) . . . . ?
